data_1567777
loop_
_publ_author_name
'Cao, Furong'
'Wang, Yun'
'Wang, Xing'
'Zhang, Wenjuan'
'Solan, Gregory A.'
'Wang, Rui'
'Ma, Yanping'
'Hao, Xiang'
'Sun, Wen-Hua'

_publ_section_title
;
 Zinc 8-aminotrihydroquinolines appended with pendant
 N-diphenylphosphinoethyl arms as exceptionally active catalysts for the
 ROP of \e-CL
;
_journal_issue 22
_journal_name_full 'Catalysis Science &amp; Technology'
_journal_page_first 6687
_journal_page_last 6703
_journal_paper_doi 10.1039/D2CY00979J
_journal_volume 12
_journal_year 2022
_chemical_formula_moiety 'C24 H27 Cl2 N2 P Zn'
_chemical_formula_sum 'C24 H27 Cl2 N2 P Zn'
_chemical_formula_weight 510.71
_space_group_crystal_system triclinic
_space_group_IT_number 2
_space_group_name_Hall '-P 1'
_space_group_name_H-M_alt 'P -1'
_atom_sites_solution_hydrogens geom
_atom_sites_solution_primary dual
_audit_creation_date 2021-08-02
_audit_creation_method
;
Olex2 1.2
(compiled 2018.05.29 svn.r3508 for OlexSys, GUI svn.r5506)
;
_audit_update_record
;
2022-05-06 deposited with the CCDC.	2022-10-10 downloaded from the CCDC.
;
_cell_angle_alpha 109.146(3)
_cell_angle_beta 112.870(4)
_cell_angle_gamma 91.797(3)
_cell_formula_units_Z 2
_cell_length_a 9.6677(4)
_cell_length_b 11.6496(3)
_cell_length_c 12.2679(5)
_cell_measurement_reflns_used 7495
_cell_measurement_temperature 169.99(11)
_cell_measurement_theta_max 70.0090
_cell_measurement_theta_min 4.1980
_cell_volume 1182.45(9)
_computing_cell_refinement 'CrysAlisPro 1.171.40.67a (Rigaku OD, 2019)'
_computing_data_collection 'CrysAlisPro 1.171.40.67a (Rigaku OD, 2019)'
_computing_data_reduction 'CrysAlisPro 1.171.40.67a (Rigaku OD, 2019)'
_computing_molecular_graphics 'Olex2 (Dolomanov et al., 2009)'
_computing_publication_material 'Olex2 (Dolomanov et al., 2009)'
_computing_structure_refinement 'ShelXL (Sheldrick, 2015)'
_computing_structure_solution 'ShelXT (Sheldrick, 2015)'
_diffrn_ambient_environment N~2~
_diffrn_ambient_temperature 169.99(11)
_diffrn_detector 'Hybrid Pixel Array Detector'
_diffrn_detector_area_resol_mean 10.0000
_diffrn_detector_type HyPix
_diffrn_measured_fraction_theta_full 0.996
_diffrn_measured_fraction_theta_max 0.984
_diffrn_measurement_details
;
List of Runs (angles in degrees, time in seconds):

  # Type    Start    End  Width  t~exp~   \w     \q     \k     \f   Frames
#--------------------------------------------------------------------------
  1  \w   -124.00 -75.00   0.50    0.05    --  -26.54-125.00 132.00   98
  2  \w   -135.00 -60.00   0.50    0.05    --  -26.54-146.00 -33.00  150
  3  \w     32.00 108.00   0.50    0.05    --   26.54-146.00 -33.00  152
  4  \w   -168.00 -59.00   0.50    0.05    --  -70.34-146.00 -33.00  218
  5  \w   -168.00 -74.00   0.50    0.05    --  -70.34-125.00 132.00  188
  6  \w   -112.00 -13.00   0.50    0.05    --  -70.34 125.00-149.00  198
  7  \w     67.00 152.00   0.50    0.05    --   70.34 146.00  16.00  170
  8  \w     80.00 153.00   0.50    0.05    --   70.34 125.00-149.00  146
  9  \w     19.00 112.00   0.50    0.05    --   70.34-125.00 132.00  186
 10  \w   -168.00 -74.00   0.50    0.05    --  -99.00-125.00 132.00  188
 11  \w   -126.00 -24.00   0.50    0.05    --  -99.00 146.00  16.00  204
 12  \w   -168.00 -59.00   0.50    0.05    --  -99.00-146.00 -33.00  218
 13  \w     31.00 127.00   0.50    0.05    --  114.14-146.00 -33.00  192
 14  \w     19.00 112.00   0.50    0.05    --  114.14-125.00 132.00  186
 15  \w     66.00 169.00   0.50    0.05    --  114.14 146.00  16.00  206
 16  \w    -22.00  54.00   0.50    0.05    --  -26.54  19.00  30.00  152
 17  \w    -19.00   7.00   0.50    0.05    --  -26.54  19.00-180.00   52
 18  \w     -1.00  46.00   0.50    0.05    --  -26.54  19.00 -60.00   94
 19  \w   -131.00 -99.00   0.50    0.05    --  -26.54 -99.00  30.00   64
 20  \w    -10.00  40.00   0.50    0.05    --  -26.54  19.00 -90.00  100
 21  \w     19.00  47.00   0.50    0.05    --  -26.54  19.00-180.00   56
 22  \w    -21.00  12.00   0.50    0.05    --  -70.34  15.00 -30.00   66
 23  \w    -21.00  12.00   0.50    0.05    --  -70.34  15.00  60.00   66
 24  \w    -20.00  12.00   0.50    0.05    --  -70.34  15.00  30.00   64
 25  \w   -163.00 -92.00   0.50    0.05    --  -70.34-111.00 -90.00  142
 26  \w    -31.00  11.00   0.50    0.05    --  -70.34  30.00-180.00   84
 27  \w    -19.00  12.00   0.50    0.05    --  -70.34  15.00   0.00   62
 28  \w    -21.00   5.00   0.50    0.05    --  -70.34  15.00  90.00   52
 29  \w    -43.00 -17.00   0.50    0.05    --  -70.34  45.00-180.00   52
 30  \w    -45.00 -19.00   0.50    0.05    --  -70.34  45.00-150.00   52
 31  \w    -43.00  -6.00   0.50    0.05    --  -70.34  45.00  30.00   74
 32  \w     88.00 153.00   0.50    0.05    --   70.34 111.00  60.00  130
 33  \w    105.00 153.00   0.50    0.05    --   70.34 111.00 -30.00   96
 34  \w    -12.00  28.00   0.50    0.05    --   70.34 -15.00-180.00   80
 35  \w     24.00 103.00   0.50    0.05    --   70.34-111.00 -90.00  158
 36  \w    -33.00   8.00   0.50    0.05    --   70.34 -15.00 150.00   82
 37  \w    -42.00 -17.00   0.50    0.05    --  -99.00  43.00-120.00   50
 38  \w    -43.00 -18.00   0.50    0.05    --  -99.00  43.00 -90.00   50
 39  \w    -45.00 -20.00   0.50    0.05    --  -99.00  43.00-180.00   50
 40  \w   -168.00 -83.00   0.50    0.05    --  -99.00 -89.00  30.00  170
 41  \w    -73.00 -47.00   0.50    0.05    --  -99.00 125.00-149.00   52
 42  \w    -64.00 -30.00   0.50    0.05    --  -99.00  65.00   0.00   68
 43  \w    -44.00 -16.00   0.50    0.05    --  -99.00  43.00 150.00   56
 44  \w     76.00 102.00   0.50    0.05    --  114.14-104.00 -90.00   52
 45  \w     40.00  80.00   0.50    0.05    --  114.14 -65.00-180.00   80
 46  \w     11.00  37.00   0.50    0.05    --  114.14 -65.00-180.00   52
 47  \w     73.00 107.00   0.50    0.05    --  114.14-104.00-180.00   68
 48  \w     15.00  40.00   0.50    0.05    --  114.14 -32.00-150.00   50
 49  \w     93.00 131.00   0.50    0.05    --  114.14 104.00-180.00   76
 50  \w    134.00 162.00   0.50    0.05    --  114.14 104.00 150.00   56
 51  \w     26.00  65.00   0.50    0.05    --  114.14 -54.00  30.00   78
 52  \w     96.00 126.00   0.50    0.05    --  114.14 104.00 150.00   60
 53  \w     82.00 107.00   0.50    0.05    --  114.14-104.00 -30.00   50
 54  \w     12.00  44.00   0.50    0.05    --  114.14-104.00 -30.00   64
 55  \w     15.00 100.00   0.50    0.05    --  114.14 -77.00 120.00  170
 56  \w     16.00  41.00   0.50    0.05    --  114.14 -32.00-180.00   50
 57  \w     73.00 168.00   0.50    0.05    --  114.14 138.00  90.00  190
 58  \w     57.00 109.00   0.50    0.05    --  114.14 -77.00 -30.00  104
 59  \w     14.00  44.00   0.50    0.05    --  114.14 -77.00 -30.00   60
 60  \w     15.00  65.00   0.50    0.05    --  114.14 -54.00-120.00  100
 61  \w     31.00  62.00   0.50    0.05    --  114.14 -65.00 150.00   62
 62  \w     23.00  51.00   0.50    0.05    --  114.14 -43.00 -90.00   56
 63  \w    131.00 156.00   0.50    0.05    --  114.14 138.00  60.00   50
 64  \w     66.00  91.00   0.50    0.05    --  114.14-104.00 150.00   50
 65  \w     13.00  53.00   0.50    0.05    --  114.14-104.00 150.00   80
 66  \w     62.00 100.00   0.50    0.05    --  114.14-104.00  30.00   76
 67  \w     24.00  65.00   0.50    0.05    --  114.14 -54.00-180.00   82
 68  \w    140.00 165.00   0.50    0.05    --  114.14  21.00 150.00   50
 69  \w     20.00  46.00   0.50    0.05    --  114.14-104.00-180.00   52
 70  \w      2.00 135.00   0.50    0.05    --  114.14  21.00 150.00  266
 71  \w     38.00  64.00   0.50    0.05    --  114.14 -54.00   0.00   52
 72  \w     21.00  54.00   0.50    0.05    --  114.14-104.00  30.00   66
 73  \w     13.00  39.00   0.50    0.05    --  114.14-104.00 -90.00   52
 74  \w     15.00  40.00   0.50    0.05    --  114.14 -32.00-120.00   50
 75  \w    129.00 155.00   0.50    0.05    --  114.14 125.00-149.00   52
;
_diffrn_measurement_device 'four-circle diffractometer'
_diffrn_measurement_device_type 'XtaLAB Synergy R, HyPix'
_diffrn_measurement_method '\w scans'
_diffrn_orient_matrix_type 'CrysAlisPro convention (1999,Acta A55,543-557)'
_diffrn_orient_matrix_UB_11 0.0577251000
_diffrn_orient_matrix_UB_12 0.1403911000
_diffrn_orient_matrix_UB_13 0.0525874000
_diffrn_orient_matrix_UB_21 0.1011342000
_diffrn_orient_matrix_UB_22 -0.0212030000
_diffrn_orient_matrix_UB_23 -0.0731261000
_diffrn_orient_matrix_UB_31 -0.1318356000
_diffrn_orient_matrix_UB_32 0.0105460000
_diffrn_orient_matrix_UB_33 -0.1157448000
_diffrn_radiation_monochromator mirror
_diffrn_radiation_probe x-ray
_diffrn_radiation_type CuK\a
_diffrn_radiation_wavelength 1.54184
_diffrn_reflns_av_R_equivalents 0.0229
_diffrn_reflns_av_unetI/netI 0.0206
_diffrn_reflns_Laue_measured_fraction_full 0.996
_diffrn_reflns_Laue_measured_fraction_max 0.984
_diffrn_reflns_limit_h_max 11
_diffrn_reflns_limit_h_min -11
_diffrn_reflns_limit_k_max 14
_diffrn_reflns_limit_k_min -13
_diffrn_reflns_limit_l_max 14
_diffrn_reflns_limit_l_min -14
_diffrn_reflns_number 12599
_diffrn_reflns_point_group_measured_fraction_full 0.996
_diffrn_reflns_point_group_measured_fraction_max 0.984
_diffrn_reflns_theta_full 67.684
_diffrn_reflns_theta_max 70.025
_diffrn_reflns_theta_min 4.086
_diffrn_source 'Rotating-anode X-ray tube'
_diffrn_source_type 'PhotonJet R (Cu) X-ray Source'
_exptl_absorpt_coefficient_mu 4.257
_exptl_absorpt_correction_T_max 1.00000
_exptl_absorpt_correction_T_min 0.42677
_exptl_absorpt_correction_type multi-scan
_exptl_absorpt_process_details
;
CrysAlisPro 1.171.40.67a (Rigaku Oxford Diffraction, 2019)
Empirical absorption correction using spherical harmonics,
 implemented in SCALE3 ABSPACK scaling algorithm.
;
_exptl_crystal_colour colourless
_exptl_crystal_colour_primary colourless
_exptl_crystal_density_diffrn 1.434
_exptl_crystal_description block
_exptl_crystal_F_000 528
_exptl_crystal_size_max 0.2
_exptl_crystal_size_mid 0.15
_exptl_crystal_size_min 0.1
_refine_diff_density_max 0.844
_refine_diff_density_min -0.614
_refine_diff_density_rms 0.074
_refine_ls_extinction_method none
_refine_ls_goodness_of_fit_ref 1.071
_refine_ls_hydrogen_treatment constr
_refine_ls_matrix_type full
_refine_ls_number_parameters 272
_refine_ls_number_reflns 4411
_refine_ls_number_restraints 0
_refine_ls_restrained_S_all 1.071
_refine_ls_R_factor_all 0.0360
_refine_ls_R_factor_gt 0.0352
_refine_ls_shift/su_max 0.001
_refine_ls_shift/su_mean 0.000
_refine_ls_structure_factor_coef Fsqd
_refine_ls_weighting_details 'w=1/[\s^2^(Fo^2^)+(0.0672P)^2^+0.6132P] where P=(Fo^2^+2Fc^2^)/3'
_refine_ls_weighting_scheme calc
_refine_ls_wR_factor_gt 0.1013
_refine_ls_wR_factor_ref 0.1020
_reflns_Friedel_coverage 0.000
_reflns_number_gt 4240
_reflns_number_total 4411
_reflns_threshold_expression 'I > 2\s(I)'
_cod_data_source_file d2cy00979j2.cif
_cod_data_source_block Zn2
_cod_depositor_comments 'Adding full bibliography for 1567777--1567778.cif.'
_cod_original_cell_volume 1182.45(8)
_cod_database_code 1567777
_shelx_shelxl_version_number 2018/3
_chemical_oxdiff_formula 'C H N Zn P'
_shelx_space_group_comment
;
The symmetry employed for this shelxl refinement is uniquely defined
by the following loop, which should always be used as a source of
symmetry information in preference to the above space-group names.
They are only intended as comments.
;
_reflns_odcompleteness_completeness 99.76
_reflns_odcompleteness_iscentric 1
_reflns_odcompleteness_theta 66.97
_olex2_refinement_description
;
1. Fixed Uiso
 At 1.2 times of:
  All C(H) groups, All C(H,H) groups, All N(H) groups
 At 1.5 times of:
  All C(H,H,H) groups
2.a Ternary CH refined with riding coordinates:
 N2(H2), C8(H8)
2.b Secondary CH2 refined with riding coordinates:
 C10(H10A,H10B), C11(H11A,H11B), C5(H5A,H5B), C7(H7A,H7B), C6(H6A,H6B)
2.c Aromatic/amide H refined with riding coordinates:
 C13(H13), C17(H17), C3(H3), C14(H14), C2(H2A), C23(H23), C21(H21), C16(H16),
 C15(H15), C20(H20), C22(H22), C19(H19)
2.d Idealised Me refined as rotating group:
 C24(H24A,H24B,H24C)
;
_olex2_submission_special_instructions 'No special instructions were received'
_oxdiff_exptl_absorpt_empirical_details
;
Empirical correction (ABSPACK) includes:
- Absorption correction using spherical harmonics
- Frame scaling
;
_oxdiff_exptl_absorpt_empirical_full_max 1.574
_oxdiff_exptl_absorpt_empirical_full_min 0.677

loop_
_space_group_symop_operation_xyz
'x, y, z'
'-x, -y, -z'

loop_
_atom_site_label
_atom_site_type_symbol
_atom_site_fract_x
_atom_site_fract_y
_atom_site_fract_z
_atom_site_U_iso_or_equiv
_atom_site_adp_type
_atom_site_occupancy
_atom_site_site_symmetry_order
_atom_site_calc_flag
_atom_site_refinement_flags_posn
_atom_site_refinement_flags_adp
_atom_site_refinement_flags_occupancy
_atom_site_disorder_assembly
_atom_site_disorder_group
Zn1 Zn 0.44233(3) 0.52338(2) 0.26043(2) 0.02275(11) Uani 1 1 d . . . . .
Cl2 Cl 0.51127(6) 0.64274(5) 0.17663(5) 0.03586(15) Uani 1 1 d . . . . .
Cl1 Cl 0.60702(6) 0.41487(6) 0.34720(5) 0.03792(15) Uani 1 1 d . . . . .
P1 P 0.69834(6) 0.92179(5) 0.59428(5) 0.02755(14) Uani 1 1 d . . . . .
N1 N 0.22143(18) 0.43275(15) 0.14775(15) 0.0232(3) Uani 1 1 d . . . . .
N2 N 0.34684(18) 0.62144(16) 0.38000(15) 0.0244(3) Uani 1 1 d . . . . .
H2 H 0.354100 0.581036 0.440141 0.029 Uiso 1 1 calc R . . . .
C9 C 0.1208(2) 0.48664(19) 0.18803(18) 0.0231(4) Uani 1 1 d . . . . .
C18 C 0.8968(2) 0.8991(2) 0.63587(19) 0.0283(4) Uani 1 1 d . . . . .
C12 C 0.6904(2) 0.97653(19) 0.74964(19) 0.0264(4) Uani 1 1 d . . . . .
C8 C 0.1825(2) 0.6107(2) 0.29835(18) 0.0260(4) Uani 1 1 d . . . . .
H8 H 0.176795 0.673646 0.260626 0.031 Uiso 1 1 calc R . . . .
C1 C 0.1765(2) 0.32797(19) 0.0445(2) 0.0280(4) Uani 1 1 d . . . . .
C4 C -0.0350(2) 0.4366(2) 0.12737(19) 0.0270(4) Uani 1 1 d . . . . .
C13 C 0.5755(2) 1.0420(2) 0.7597(2) 0.0300(4) Uani 1 1 d . . . . .
H13 H 0.508488 1.056911 0.689434 0.036 Uiso 1 1 calc R . . . .
C10 C 0.4248(2) 0.7523(2) 0.4541(2) 0.0291(4) Uani 1 1 d . . . . .
H10A H 0.383365 0.790619 0.514960 0.035 Uiso 1 1 calc R . . . .
H10B H 0.406395 0.797047 0.397083 0.035 Uiso 1 1 calc R . . . .
C11 C 0.5958(2) 0.7600(2) 0.5244(2) 0.0300(4) Uani 1 1 d . . . . .
H11A H 0.633943 0.709555 0.465761 0.036 Uiso 1 1 calc R . . . .
H11B H 0.615019 0.727826 0.591508 0.036 Uiso 1 1 calc R . . . .
C17 C 0.7919(3) 0.9578(2) 0.8582(2) 0.0353(5) Uani 1 1 d . . . . .
H17 H 0.870114 0.914579 0.854109 0.042 Uiso 1 1 calc R . . . .
C3 C -0.0818(2) 0.3281(2) 0.0205(2) 0.0343(5) Uani 1 1 d . . . . .
H3 H -0.184503 0.291487 -0.023236 0.041 Uiso 1 1 calc R . . . .
C14 C 0.5589(3) 1.0853(2) 0.8725(2) 0.0335(5) Uani 1 1 d . . . . .
H14 H 0.479895 1.127362 0.876871 0.040 Uiso 1 1 calc R . . . .
C2 C 0.0223(3) 0.2745(2) -0.0213(2) 0.0349(5) Uani 1 1 d . . . . .
H2A H -0.010310 0.202525 -0.093438 0.042 Uiso 1 1 calc R . . . .
C24 C 0.2973(3) 0.2771(2) 0.0060(2) 0.0366(5) Uani 1 1 d . . . . .
H24A H 0.350132 0.338882 -0.007163 0.055 Uiso 1 1 calc GR . . . .
H24B H 0.251085 0.205889 -0.071505 0.055 Uiso 1 1 calc GR . . . .
H24C H 0.368384 0.253963 0.071891 0.055 Uiso 1 1 calc GR . . . .
C23 C 0.9983(3) 0.9941(2) 0.6462(2) 0.0349(5) Uani 1 1 d . . . . .
H23 H 0.964017 1.064787 0.634723 0.042 Uiso 1 1 calc R . . . .
C21 C 1.2010(3) 0.8792(3) 0.6891(2) 0.0387(5) Uani 1 1 d . . . . .
H21 H 1.302376 0.872328 0.707122 0.046 Uiso 1 1 calc R . . . .
C16 C 0.7762(3) 1.0033(2) 0.9711(2) 0.0380(5) Uani 1 1 d . . . . .
H16 H 0.844789 0.991580 1.042829 0.046 Uiso 1 1 calc R . . . .
C15 C 0.6589(3) 1.0664(2) 0.9781(2) 0.0356(5) Uani 1 1 d . . . . .
H15 H 0.647931 1.095755 1.053922 0.043 Uiso 1 1 calc R . . . .
C20 C 1.1018(3) 0.7845(2) 0.6784(2) 0.0403(5) Uani 1 1 d . . . . .
H20 H 1.136514 0.713610 0.688952 0.048 Uiso 1 1 calc R . . . .
C22 C 1.1500(3) 0.9842(3) 0.6733(2) 0.0407(6) Uani 1 1 d . . . . .
H22 H 1.216982 1.048344 0.680720 0.049 Uiso 1 1 calc R . . . .
C5 C -0.1476(2) 0.4950(2) 0.1759(2) 0.0352(5) Uani 1 1 d . . . . .
H5A H -0.180912 0.443198 0.212161 0.042 Uiso 1 1 calc R . . . .
H5B H -0.236544 0.497544 0.104489 0.042 Uiso 1 1 calc R . . . .
C19 C 0.9510(3) 0.7939(2) 0.6519(2) 0.0371(5) Uani 1 1 d . . . . .
H19 H 0.885060 0.729206 0.644758 0.044 Uiso 1 1 calc R . . . .
C7 C 0.0809(2) 0.6366(3) 0.3685(2) 0.0407(6) Uani 1 1 d . . . . .
H7A H 0.116692 0.719390 0.432912 0.049 Uiso 1 1 calc R . . . .
H7B H 0.085900 0.578563 0.410702 0.049 Uiso 1 1 calc R . . . .
C6 C -0.0839(3) 0.6248(3) 0.2754(2) 0.0441(6) Uani 1 1 d . . . . .
H6A H -0.146472 0.645676 0.322150 0.053 Uiso 1 1 calc R . . . .
H6B H -0.088290 0.683035 0.233424 0.053 Uiso 1 1 calc R . . . .

loop_
_atom_site_aniso_label
_atom_site_aniso_U_11
_atom_site_aniso_U_22
_atom_site_aniso_U_33
_atom_site_aniso_U_23
_atom_site_aniso_U_13
_atom_site_aniso_U_12
Zn1 0.01480(15) 0.02796(17) 0.02466(16) 0.00963(12) 0.00746(11) 0.00559(11)
Cl2 0.0312(3) 0.0419(3) 0.0458(3) 0.0240(2) 0.0209(2) 0.0088(2)
Cl1 0.0343(3) 0.0535(3) 0.0387(3) 0.0276(3) 0.0180(2) 0.0253(2)
P1 0.0224(3) 0.0308(3) 0.0259(3) 0.0097(2) 0.0075(2) 0.0037(2)
N1 0.0191(7) 0.0262(8) 0.0232(8) 0.0096(7) 0.0075(6) 0.0027(6)
N2 0.0149(7) 0.0294(9) 0.0224(8) 0.0061(7) 0.0043(6) 0.0040(6)
C9 0.0168(9) 0.0305(10) 0.0227(9) 0.0126(8) 0.0067(7) 0.0040(7)
C18 0.0204(9) 0.0363(11) 0.0212(9) 0.0052(8) 0.0065(8) 0.0020(8)
C12 0.0226(9) 0.0266(10) 0.0257(10) 0.0087(8) 0.0070(8) 0.0000(8)
C8 0.0153(9) 0.0355(11) 0.0224(9) 0.0075(8) 0.0058(7) 0.0069(8)
C1 0.0285(10) 0.0252(10) 0.0280(10) 0.0089(8) 0.0106(8) 0.0028(8)
C4 0.0175(9) 0.0358(11) 0.0287(10) 0.0174(9) 0.0063(8) 0.0029(8)
C13 0.0222(10) 0.0354(11) 0.0290(10) 0.0132(9) 0.0065(8) 0.0039(8)
C10 0.0223(10) 0.0302(10) 0.0269(10) 0.0043(8) 0.0077(8) 0.0036(8)
C11 0.0214(10) 0.0292(10) 0.0290(10) 0.0045(8) 0.0054(8) 0.0020(8)
C17 0.0255(10) 0.0408(12) 0.0366(12) 0.0163(10) 0.0081(9) 0.0096(9)
C3 0.0216(10) 0.0344(11) 0.0381(12) 0.0138(10) 0.0041(9) -0.0051(8)
C14 0.0277(11) 0.0344(11) 0.0378(12) 0.0111(9) 0.0150(9) 0.0044(9)
C2 0.0316(11) 0.0271(10) 0.0333(11) 0.0050(9) 0.0066(9) -0.0037(9)
C24 0.0372(12) 0.0312(11) 0.0348(11) 0.0025(9) 0.0167(10) 0.0056(9)
C23 0.0305(11) 0.0396(12) 0.0282(10) 0.0098(9) 0.0088(9) 0.0011(9)
C21 0.0239(11) 0.0586(15) 0.0257(10) 0.0051(10) 0.0114(9) 0.0062(10)
C16 0.0332(12) 0.0475(13) 0.0294(11) 0.0198(10) 0.0049(9) 0.0038(10)
C15 0.0329(11) 0.0394(12) 0.0286(11) 0.0068(9) 0.0128(9) -0.0047(9)
C20 0.0329(12) 0.0449(13) 0.0376(12) 0.0099(10) 0.0133(10) 0.0145(10)
C22 0.0276(11) 0.0547(15) 0.0310(11) 0.0088(10) 0.0104(9) -0.0062(10)
C5 0.0167(9) 0.0529(14) 0.0381(12) 0.0206(11) 0.0105(9) 0.0067(9)
C19 0.0297(11) 0.0367(12) 0.0407(12) 0.0112(10) 0.0135(10) 0.0040(9)
C7 0.0210(10) 0.0651(16) 0.0279(11) 0.0068(11) 0.0105(9) 0.0130(10)
C6 0.0206(11) 0.0656(17) 0.0392(13) 0.0099(12) 0.0131(10) 0.0162(11)

loop_
_atom_type_symbol
_atom_type_description
_atom_type_scat_dispersion_real
_atom_type_scat_dispersion_imag
_atom_type_scat_source
C C 0.0181 0.0091 'International Tables Vol C Tables 4.2.6.8 and 6.1.1.4'
H H 0.0000 0.0000 'International Tables Vol C Tables 4.2.6.8 and 6.1.1.4'
Cl Cl 0.3639 0.7018 'International Tables Vol C Tables 4.2.6.8 and 6.1.1.4'
N N 0.0311 0.0180 'International Tables Vol C Tables 4.2.6.8 and 6.1.1.4'
P P 0.2955 0.4335 'International Tables Vol C Tables 4.2.6.8 and 6.1.1.4'
Zn Zn -1.5491 0.6778 'International Tables Vol C Tables 4.2.6.8 and 6.1.1.4'

loop_
_geom_angle_atom_site_label_1
_geom_angle_atom_site_label_2
_geom_angle_atom_site_label_3
_geom_angle
_geom_angle_site_symmetry_1
_geom_angle_site_symmetry_3
_geom_angle_publ_flag
Cl2 Zn1 Cl1 119.12(2) . . ?
N1 Zn1 Cl2 110.46(5) . . ?
N1 Zn1 Cl1 116.51(5) . . ?
N1 Zn1 N2 82.84(7) . . ?
N2 Zn1 Cl2 109.79(5) . . ?
N2 Zn1 Cl1 112.36(5) . . ?
C18 P1 C11 101.15(10) . . ?
C12 P1 C18 102.51(9) . . ?
C12 P1 C11 101.53(10) . . ?
C9 N1 Zn1 113.31(13) . . ?
C9 N1 C1 121.28(17) . . ?
C1 N1 Zn1 125.39(14) . . ?
C8 N2 Zn1 106.71(12) . . ?
C10 N2 Zn1 113.26(12) . . ?
C10 N2 C8 111.98(16) . . ?
N1 C9 C8 116.62(16) . . ?
N1 C9 C4 122.28(19) . . ?
C4 C9 C8 120.97(18) . . ?
C23 C18 P1 116.22(17) . . ?
C19 C18 P1 125.42(17) . . ?
C19 C18 C23 118.3(2) . . ?
C13 C12 P1 116.97(16) . . ?
C13 C12 C17 118.1(2) . . ?
C17 C12 P1 124.94(17) . . ?
N2 C8 C9 111.05(16) . . ?
N2 C8 C7 115.07(16) . . ?
C7 C8 C9 111.07(18) . . ?
N1 C1 C2 119.2(2) . . ?
N1 C1 C24 116.99(18) . . ?
C2 C1 C24 123.8(2) . . ?
C9 C4 C5 122.18(19) . . ?
C3 C4 C9 116.5(2) . . ?
C3 C4 C5 121.28(19) . . ?
C14 C13 C12 121.2(2) . . ?
N2 C10 C11 110.45(17) . . ?
C10 C11 P1 110.87(15) . . ?
C16 C17 C12 120.4(2) . . ?
C2 C3 C4 120.72(19) . . ?
C15 C14 C13 120.2(2) . . ?
C3 C2 C1 120.0(2) . . ?
C22 C23 C18 120.7(2) . . ?
C22 C21 C20 120.0(2) . . ?
C17 C16 C15 120.5(2) . . ?
C14 C15 C16 119.7(2) . . ?
C21 C20 C19 120.5(2) . . ?
C21 C22 C23 119.8(2) . . ?
C4 C5 C6 113.92(18) . . ?
C20 C19 C18 120.7(2) . . ?
C8 C7 C6 110.25(18) . . ?
C5 C6 C7 111.6(2) . . ?

loop_
_geom_bond_atom_site_label_1
_geom_bond_atom_site_label_2
_geom_bond_distance
_geom_bond_site_symmetry_2
_geom_bond_publ_flag
Zn1 Cl2 2.2015(6) . ?
Zn1 Cl1 2.2265(6) . ?
Zn1 N1 2.0477(16) . ?
Zn1 N2 2.0806(17) . ?
P1 C18 1.836(2) . ?
P1 C12 1.834(2) . ?
P1 C11 1.852(2) . ?
N1 C9 1.339(3) . ?
N1 C1 1.344(3) . ?
N2 C8 1.487(2) . ?
N2 C10 1.485(3) . ?
C9 C8 1.520(3) . ?
C9 C4 1.397(3) . ?
C18 C23 1.396(3) . ?
C18 C19 1.390(3) . ?
C12 C13 1.389(3) . ?
C12 C17 1.404(3) . ?
C8 C7 1.517(3) . ?
C1 C2 1.392(3) . ?
C1 C24 1.492(3) . ?
C4 C3 1.392(3) . ?
C4 C5 1.512(3) . ?
C13 C14 1.383(3) . ?
C10 C11 1.523(3) . ?
C17 C16 1.381(3) . ?
C3 C2 1.378(3) . ?
C14 C15 1.374(3) . ?
C23 C22 1.390(3) . ?
C21 C20 1.377(4) . ?
C21 C22 1.376(4) . ?
C16 C15 1.385(4) . ?
C20 C19 1.381(3) . ?
C5 C6 1.518(4) . ?
C7 C6 1.526(3) . ?
